data_4127712
loop_
_publ_author_name
'Li, Ping'
'Vik, Erik C.'
'Maier, Josef M.'
'Karki, Ishwor'
'Strickland, Sharon M. S.'
'Umana, Jessica M.'
'Smith, Mark D.'
'Pellechia, Perry J.'
'Shimizu, Ken D.'

_publ_section_title
;
 Electrostatically Driven CO-\p Aromatic Interactions.
;
_journal_issue 32
_journal_name_full 'Journal of the American Chemical Society'
_journal_page_first 12513
_journal_page_last 12517
_journal_paper_doi 10.1021/jacs.9b06363
_journal_volume 141
_journal_year 2019
_chemical_formula_moiety 'C24 H16 F2 N2 O3'
_chemical_formula_sum 'C24 H16 F2 N2 O3'
_chemical_formula_weight 418.39
_space_group_crystal_system triclinic
_space_group_IT_number 2
_space_group_name_Hall '-P 1'
_space_group_name_H-M_alt 'P -1'
_symmetry_space_group_name_Hall '-P 1'
_symmetry_space_group_name_H-M 'P -1'
_atom_sites_solution_hydrogens geom
_atom_sites_solution_primary dual
_audit_creation_date 2019-05-02
_audit_creation_method
;
Olex2 1.2
(compiled 2018.05.29 svn.r3508 for OlexSys, GUI svn.r5506)
;
_cell_angle_alpha 76.7260(10)
_cell_angle_beta 82.520(2)
_cell_angle_gamma 83.0070(10)
_cell_formula_units_Z 2
_cell_length_a 6.9174(2)
_cell_length_b 10.5842(3)
_cell_length_c 13.1785(4)
_cell_measurement_reflns_used 9983
_cell_measurement_temperature 100(2)
_cell_measurement_theta_max 26.395
_cell_measurement_theta_min 2.806
_cell_volume 926.87(5)
_computing_cell_refinement 'SAINT+ Ver. 8.38A (Bruker-AXS, 2016)'
_computing_data_collection 'Bruker APEX3 v2016.5-0 (Bruker, 2016)'
_computing_data_reduction 'SAINT+ Ver. 8.38A (Bruker-AXS, 2016)'
_computing_molecular_graphics 'Olex2 (Dolomanov et al., 2009)'
_computing_publication_material 'Olex2 (Dolomanov et al., 2009)'
_computing_structure_refinement 'XL (Sheldrick, 2008)'
_computing_structure_solution 'XT (Sheldrick, 2015)'
_diffrn_ambient_temperature 100(2)
_diffrn_detector 'Bruker PHOTON-100 area detector'
_diffrn_detector_area_resol_mean 10.4
_diffrn_detector_type 'CMOS area detector'
_diffrn_measured_fraction_theta_full 0.999
_diffrn_measured_fraction_theta_max 0.993
_diffrn_measurement_device 'three-circle diffractometer'
_diffrn_measurement_device_type 'Bruker D8 QUEST'
_diffrn_measurement_method '\w and \f scans'
_diffrn_radiation_monochromator 'mirror optics'
_diffrn_radiation_probe x-ray
_diffrn_radiation_type MoK\a
_diffrn_radiation_wavelength 0.71073
_diffrn_reflns_av_R_equivalents 0.0392
_diffrn_reflns_av_unetI/netI 0.0241
_diffrn_reflns_Laue_measured_fraction_full 0.999
_diffrn_reflns_Laue_measured_fraction_max 0.993
_diffrn_reflns_limit_h_max 8
_diffrn_reflns_limit_h_min -8
_diffrn_reflns_limit_k_max 13
_diffrn_reflns_limit_k_min -13
_diffrn_reflns_limit_l_max 16
_diffrn_reflns_limit_l_min -16
_diffrn_reflns_number 22240
_diffrn_reflns_point_group_measured_fraction_full 0.999
_diffrn_reflns_point_group_measured_fraction_max 0.993
_diffrn_reflns_theta_full 25.242
_diffrn_reflns_theta_max 26.456
_diffrn_reflns_theta_min 2.262
_diffrn_source 'microfocus sealed X-ray tube'
_diffrn_source_type 'Incoatec I\ms'
_diffrn_standards_number 0
_exptl_absorpt_coefficient_mu 0.113
_exptl_absorpt_correction_T_max 0.7454
_exptl_absorpt_correction_T_min 0.6953
_exptl_absorpt_correction_type multi-scan
_exptl_absorpt_process_details
;
SADABS-2016/2 (Bruker,2016/2) was used for absorption correction.
wR2(int) was 0.0794 before and 0.0501 after correction.
The Ratio of minimum to maximum transmission is 0.9328.
The \l/2 correction factor is Not present.
;
_exptl_crystal_colour colourless
_exptl_crystal_colour_primary colourless
_exptl_crystal_density_diffrn 1.499
_exptl_crystal_description plate
_exptl_crystal_F_000 432
_exptl_crystal_size_max 0.2
_exptl_crystal_size_mid 0.14
_exptl_crystal_size_min 0.07
_refine_diff_density_max 0.239
_refine_diff_density_min -0.245
_refine_diff_density_rms 0.045
_refine_ls_extinction_coef 0.058(3)
_refine_ls_extinction_expression Fc^*^=kFc[1+0.001xFc^2^\l^3^/sin(2\q)]^-1/4^
_refine_ls_extinction_method 'SHELXL-2018/3 (Sheldrick 2018)'
_refine_ls_goodness_of_fit_ref 1.084
_refine_ls_hydrogen_treatment constr
_refine_ls_matrix_type full
_refine_ls_number_parameters 319
_refine_ls_number_reflns 3816
_refine_ls_number_restraints 63
_refine_ls_restrained_S_all 1.163
_refine_ls_R_factor_all 0.0559
_refine_ls_R_factor_gt 0.0450
_refine_ls_shift/su_max 0.000
_refine_ls_shift/su_mean 0.000
_refine_ls_structure_factor_coef Fsqd
_refine_ls_weighting_details 'w=1/[\s^2^(Fo^2^)+(0.0215P)^2^+0.8399P] where P=(Fo^2^+2Fc^2^)/3'
_refine_ls_weighting_scheme calc
_refine_ls_wR_factor_gt 0.0965
_refine_ls_wR_factor_ref 0.1026
_reflns_Friedel_coverage 0.000
_reflns_number_gt 3216
_reflns_number_total 3816
_reflns_threshold_expression 'I > 2\s(I)'
_cod_data_source_file ja9b06363_si_002.cif
_cod_data_source_block lpe261
_cod_depositor_comments
;
The following automatic conversions were performed:

'_diffrn_radiation_probe' value 'X-ray' changed to 'x-ray' according
to
/home/data/users/saulius/crontab/automatic-downloads/current/ACS/lib/dictionaries/cif_core.dic
dictionary named 'cif_core.dic' version 2.4.2 from 2011-04-26.

Automatic conversion script
Id: cif_fix_values 4973 2017-02-22 13:04:09Z antanas 
;
_cod_database_code 4127712
_shelx_shelxl_version_number 2018/3
_shelx_space_group_comment
;
The symmetry employed for this shelxl refinement is uniquely defined
by the following loop, which should always be used as a source of
symmetry information in preference to the above space-group names.
They are only intended as comments.
;
_shelx_estimated_absorpt_t_max 0.992
_shelx_estimated_absorpt_t_min 0.978
_olex2_refinement_description
;
1. Fixed Uiso
 At 1.2 times of:
  All C(H) groups, All C(H,H) groups
 At 1.5 times of:
  All C(H,H,H) groups
2. Shared sites
{C7A, C7B}
{C8A, C8B}
{C9A, C9B}
{C10A, C10B}
{C11A, C11B}
{C12A, C12B}
3. Restrained distances
 C10B-F1B
 1.4 with sigma of 0.0075
 C1-C13A \\sim C1-C13B \\sim C6-C18A \\sim C6-C18B
 with sigma of 0.005
 C18B-C15B \\sim C13B-C16B \\sim C17B-C14B
 with sigma of 0.015
 C13B-C15B \\sim C14B-C16B \\sim C15B-C17B \\sim C16B-C18B \\sim C17B-C13B
\\sim C18B-C14B
 with sigma of 0.02
4. Restrained planarity
 F2A, C15A, C14A, C13A, C18A, C17A, C16A
 with sigma of 0.015
 F2B, C15B, C14B, C13B, C18B, C17B, C16B
 with sigma of 0.015
5. Uiso/Uaniso restraints and constraints
Uanis(C13A) = Uanis(C13B)
Uanis(C18A) = Uanis(C18B)
Uanis(C7A) = Uanis(C7B)
Uanis(C8A) = Uanis(C8B)
Uanis(C9A) = Uanis(C9B)
Uanis(C10A) = Uanis(C10B)
Uanis(C11A) = Uanis(C11B)
Uanis(C12A) = Uanis(C12B)
Uanis(C17A) = Uanis(C17B)
Uanis(C16B) = Uanis(C16A)
Uanis(C15B) = Uanis(C15A)
Uanis(C14B) = Uanis(C14A)
6. Same fragment restrains
{F1A, C7A, C8A, C9A, C10A, C11A, C12A} sigma for 1-2: 0.01, 1-3: 0.04
as
{F2A, C13A, C14A, C15A, C16A, C17A, C18A}
{F1B, C7B, C8B, C9B, C10B, C11B, C12B} sigma for 1-2: 0.01, 1-3: 0.04
as
{F2B, C13B, C14B, C15B, C16B, C17B, C18B}
7. Others
 Sof(H1B)=Sof(H6B)=Sof(F1B)=Sof(C7B)=Sof(C8B)=Sof(H8B)=Sof(C9B)=Sof(H9B)=
 Sof(C10B)=Sof(C11B)=Sof(H11B)=Sof(C12B)=Sof(F2B)=Sof(C13B)=Sof(C14B)=Sof(H14B)=
 Sof(C15B)=Sof(H15B)=Sof(C16B)=Sof(C17B)=Sof(H17B)=Sof(C18B)=1-FVAR(1)
 Sof(H1A)=Sof(H6A)=Sof(F1A)=Sof(C7A)=Sof(C8A)=Sof(H8A)=Sof(C9A)=Sof(C10A)=
 Sof(H10A)=Sof(C11A)=Sof(H11A)=Sof(C12A)=Sof(F2A)=Sof(C13A)=Sof(C14A)=Sof(H14A)=
 Sof(C15A)=Sof(C16A)=Sof(H16A)=Sof(C17A)=Sof(H17A)=Sof(C18A)=FVAR(1)
8.a Ternary CH refined with riding coordinates:
 C1(H1A), C1(H1B), C2(H2), C5(H5), C6(H6A), C6(H6B)
8.b Aromatic/amide H refined with riding coordinates:
 C8A(H8A), C10A(H10A), C11A(H11A), C8B(H8B), C9B(H9B), C11B(H11B), C14A(H14A),
 C16A(H16A), C17A(H17A), C14B(H14B), C15B(H15B), C17B(H17B), C21(H21), C22(H22),
  C23(H23)
8.c Idealised Me refined as rotating group:
 C24(H24A,H24B,H24C)
;
_olex2_submission_special_instructions 'No special instructions were received'

loop_
_space_group_symop_operation_xyz
'x, y, z'
'-x, -y, -z'

loop_
_atom_site_label
_atom_site_type_symbol
_atom_site_fract_x
_atom_site_fract_y
_atom_site_fract_z
_atom_site_U_iso_or_equiv
_atom_site_adp_type
_atom_site_occupancy
_atom_site_site_symmetry_order
_atom_site_calc_flag
_atom_site_refinement_flags_posn
_atom_site_refinement_flags_occupancy
_atom_site_disorder_assembly
_atom_site_disorder_group
O1 O 0.5031(2) 0.35324(12) 0.46424(11) 0.0318(3) Uani 1 1 d . . . .
O2 O -0.0839(2) 0.36351(14) 0.34034(13) 0.0427(4) Uani 1 1 d . . . .
O3 O 0.1702(2) 0.20263(12) 0.62532(10) 0.0316(3) Uani 1 1 d . . . .
N1 N 0.2076(2) 0.32969(14) 0.41285(11) 0.0243(3) Uani 1 1 d . . . .
N2 N 0.2210(2) 0.00211(14) 0.58403(12) 0.0248(3) Uani 1 1 d . . . .
C1 C 0.4666(3) 0.57815(16) 0.27178(14) 0.0262(4) Uani 1 1 d D . . .
H1A H 0.601741 0.572112 0.292817 0.031 Uiso 0.685(3) 1 calc R P A 1
H1B H 0.601643 0.572257 0.292912 0.031 Uiso 0.315(3) 1 calc R P A 2
C2 C 0.3105(3) 0.54130(16) 0.36796(14) 0.0246(4) Uani 1 1 d . . . .
H2 H 0.307055 0.600659 0.417395 0.030 Uiso 1 1 calc R . . .
C3 C 0.3579(3) 0.40081(17) 0.42264(13) 0.0253(4) Uani 1 1 d . . . .
C4 C 0.0571(3) 0.40577(18) 0.36004(15) 0.0285(4) Uani 1 1 d . . . .
C5 C 0.1080(3) 0.54585(17) 0.33075(14) 0.0260(4) Uani 1 1 d . . . .
H5 H 0.009322 0.602613 0.366829 0.031 Uiso 1 1 calc R . . .
C6 C 0.1202(3) 0.59659(17) 0.20908(14) 0.0282(4) Uani 1 1 d D . . .
H6A H -0.010291 0.605071 0.181944 0.034 Uiso 0.685(3) 1 calc R P A 1
H6B H -0.010192 0.604947 0.181859 0.034 Uiso 0.315(3) 1 calc R P A 2
F1A F 0.1603(3) 1.06614(15) 0.05709(14) 0.0448(6) Uani 0.685(3) 1 d D P A 1
C7A C 0.2108(3) 0.72502(17) 0.18396(13) 0.0259(4) Uani 0.685(3) 1 d D P A 1
C8A C 0.1275(3) 0.84390(18) 0.13121(15) 0.0321(4) Uani 0.685(3) 1 d D P A 1
H8A H -0.000142 0.852225 0.109688 0.039 Uiso 0.685(3) 1 calc R P A 1
C9A C 0.2366(3) 0.95017(17) 0.11092(14) 0.0341(5) Uani 0.685(3) 1 d D P A 1
C10A C 0.4197(3) 0.94058(18) 0.14115(15) 0.0338(5) Uani 0.685(3) 1 d D P A 1
H10A H 0.490773 1.015317 0.124989 0.041 Uiso 0.685(3) 1 calc R P A 1
C11A C 0.5036(3) 0.82263(18) 0.19536(15) 0.0310(4) Uani 0.685(3) 1 d D P A 1
H11A H 0.630299 0.815826 0.217694 0.037 Uiso 0.685(3) 1 calc R P A 1
C12A C 0.3972(3) 0.71510(16) 0.21599(14) 0.0253(4) Uani 0.685(3) 1 d D P A 1
F1B F 0.5266(7) 1.0400(3) 0.1151(3) 0.0509(13) Uani 0.315(3) 1 d D P A 2
C7B C 0.2108(3) 0.72502(17) 0.18396(13) 0.0259(4) Uani 0.315(3) 1 d D P A 2
C8B C 0.1275(3) 0.84390(18) 0.13121(15) 0.0321(4) Uani 0.315(3) 1 d D P A 2
H8B H -0.000142 0.852225 0.109688 0.039 Uiso 0.315(3) 1 calc R P A 2
C9B C 0.2366(3) 0.95017(17) 0.11092(14) 0.0341(5) Uani 0.315(3) 1 d D P A 2
H9B H 0.181858 1.032296 0.074780 0.041 Uiso 0.315(3) 1 calc R P A 2
C10B C 0.4197(3) 0.94058(18) 0.14115(15) 0.0338(5) Uani 0.315(3) 1 d D P A 2
C11B C 0.5036(3) 0.82263(18) 0.19536(15) 0.0310(4) Uani 0.315(3) 1 d D P A 2
H11B H 0.630299 0.815826 0.217694 0.037 Uiso 0.315(3) 1 calc R P A 2
C12B C 0.3972(3) 0.71510(16) 0.21599(14) 0.0253(4) Uani 0.315(3) 1 d D P A 2
F2A F 0.7276(3) 0.24119(17) 0.07850(14) 0.0498(6) Uani 0.685(3) 1 d D P A 1
C13A C 0.4498(13) 0.4863(7) 0.2018(5) 0.0265(7) Uani 0.685(3) 1 d D P A 1
C14A C 0.6085(8) 0.4018(6) 0.1754(3) 0.0288(8) Uani 0.685(3) 1 d D P A 1
H14A H 0.731227 0.396808 0.201827 0.035 Uiso 0.685(3) 1 calc R P A 1
C15A C 0.5764(6) 0.3256(3) 0.1084(2) 0.0349(10) Uani 0.685(3) 1 d D P A 1
C16A C 0.4004(7) 0.3308(4) 0.0704(3) 0.0403(12) Uani 0.685(3) 1 d D P A 1
H16A H 0.385710 0.276920 0.023869 0.048 Uiso 0.685(3) 1 calc R P A 1
C17A C 0.2409(9) 0.4153(5) 0.0997(6) 0.0380(9) Uani 0.685(3) 1 d D P A 1
H17A H 0.117734 0.417471 0.074521 0.046 Uiso 0.685(3) 1 calc R P A 1
C18A C 0.2655(10) 0.4963(7) 0.1665(7) 0.0285(8) Uani 0.685(3) 1 d D P A 1
F2B F 0.2818(7) 0.2809(4) -0.0084(3) 0.0531(14) Uani 0.315(3) 1 d D P A 2
C13B C 0.455(3) 0.4952(17) 0.1920(12) 0.0265(7) Uani 0.315(3) 1 d D P A 2
C14B C 0.5855(19) 0.4012(14) 0.1500(8) 0.0288(8) Uani 0.315(3) 1 d D P A 2
H14B H 0.716364 0.386165 0.167718 0.035 Uiso 0.315(3) 1 calc R P A 2
C15B C 0.5295(15) 0.3303(9) 0.0841(6) 0.0349(10) Uani 0.315(3) 1 d D P A 2
H15B H 0.621618 0.268041 0.058131 0.042 Uiso 0.315(3) 1 calc R P A 2
C16B C 0.3422(18) 0.3494(9) 0.0561(7) 0.0403(12) Uani 0.315(3) 1 d D P A 2
C17B C 0.2069(17) 0.4388(13) 0.0953(13) 0.0380(9) Uani 0.315(3) 1 d D P A 2
H17B H 0.075280 0.451729 0.078767 0.046 Uiso 0.315(3) 1 calc R P A 2
C18B C 0.270(2) 0.5081(16) 0.1589(16) 0.0285(8) Uani 0.315(3) 1 d D P A 2
C19 C 0.2205(3) 0.19067(16) 0.44544(14) 0.0236(4) Uani 1 1 d . . . .
C20 C 0.2010(3) 0.13826(16) 0.55701(14) 0.0241(4) Uani 1 1 d . . . .
C21 C 0.2527(3) -0.07412(17) 0.51214(15) 0.0265(4) Uani 1 1 d . . . .
H21 H 0.264307 -0.166259 0.535810 0.032 Uiso 1 1 calc R . . .
C22 C 0.2682(3) -0.02236(18) 0.40786(15) 0.0295(4) Uani 1 1 d . . . .
H22 H 0.289266 -0.076962 0.358665 0.035 Uiso 1 1 calc R . . .
C23 C 0.2525(3) 0.11437(18) 0.37397(15) 0.0274(4) Uani 1 1 d . . . .
H23 H 0.264203 0.153103 0.301159 0.033 Uiso 1 1 calc R . . .
C24 C 0.2039(3) -0.05866(18) 0.69620(15) 0.0333(5) Uani 1 1 d . . . .
H24A H 0.319571 -0.045073 0.726674 0.050 Uiso 1 1 calc GR . . .
H24B H 0.194548 -0.152368 0.705610 0.050 Uiso 1 1 calc GR . . .
H24C H 0.086115 -0.019148 0.731304 0.050 Uiso 1 1 calc GR . . .

loop_
_atom_site_aniso_label
_atom_site_aniso_U_11
_atom_site_aniso_U_22
_atom_site_aniso_U_33
_atom_site_aniso_U_23
_atom_site_aniso_U_13
_atom_site_aniso_U_12
O1 0.0382(8) 0.0215(7) 0.0354(7) -0.0051(5) -0.0138(6) 0.0060(6)
O2 0.0279(8) 0.0273(7) 0.0656(11) 0.0077(7) -0.0110(7) -0.0015(6)
O3 0.0433(8) 0.0220(7) 0.0261(7) -0.0054(5) 0.0006(6) 0.0060(6)
N1 0.0268(8) 0.0169(7) 0.0248(8) -0.0005(6) -0.0011(6) 0.0055(6)
N2 0.0260(8) 0.0181(7) 0.0263(8) -0.0009(6) -0.0018(6) 0.0044(6)
C1 0.0270(10) 0.0186(9) 0.0310(9) -0.0043(7) -0.0025(8) 0.0030(7)
C2 0.0310(10) 0.0178(8) 0.0236(9) -0.0051(7) -0.0024(7) 0.0042(7)
C3 0.0325(10) 0.0213(9) 0.0211(8) -0.0072(7) -0.0019(7) 0.0056(7)
C4 0.0242(10) 0.0244(9) 0.0305(10) 0.0008(7) 0.0017(8) 0.0043(7)
C5 0.0274(10) 0.0191(9) 0.0269(9) -0.0019(7) 0.0004(7) 0.0067(7)
C6 0.0329(10) 0.0212(9) 0.0283(9) 0.0003(7) -0.0088(8) 0.0015(7)
F1A 0.0690(14) 0.0194(8) 0.0401(10) 0.0044(7) -0.0142(9) 0.0065(8)
C7A 0.0355(10) 0.0192(9) 0.0208(8) -0.0038(7) -0.0011(7) 0.0027(7)
C8A 0.0431(12) 0.0236(9) 0.0257(9) -0.0013(7) -0.0040(8) 0.0047(8)
C9A 0.0596(14) 0.0175(9) 0.0212(9) -0.0007(7) -0.0038(9) 0.0048(9)
C10A 0.0530(13) 0.0231(9) 0.0247(9) -0.0057(7) 0.0017(9) -0.0058(9)
C11A 0.0395(11) 0.0248(9) 0.0277(10) -0.0067(8) 0.0009(8) -0.0017(8)
C12A 0.0332(10) 0.0187(8) 0.0225(9) -0.0059(7) 0.0005(7) 0.0020(7)
F1B 0.090(4) 0.024(2) 0.040(2) -0.0025(17) -0.005(2) -0.021(2)
C7B 0.0355(10) 0.0192(9) 0.0208(8) -0.0038(7) -0.0011(7) 0.0027(7)
C8B 0.0431(12) 0.0236(9) 0.0257(9) -0.0013(7) -0.0040(8) 0.0047(8)
C9B 0.0596(14) 0.0175(9) 0.0212(9) -0.0007(7) -0.0038(9) 0.0048(9)
C10B 0.0530(13) 0.0231(9) 0.0247(9) -0.0057(7) 0.0017(9) -0.0058(9)
C11B 0.0395(11) 0.0248(9) 0.0277(10) -0.0067(8) 0.0009(8) -0.0017(8)
C12B 0.0332(10) 0.0187(8) 0.0225(9) -0.0059(7) 0.0005(7) 0.0020(7)
F2A 0.0735(14) 0.0320(10) 0.0353(10) -0.0115(8) 0.0090(9) 0.0209(9)
C13A 0.0381(12) 0.0148(13) 0.0206(15) 0.0015(13) 0.0075(11) 0.0000(9)
C14A 0.0453(19) 0.0203(10) 0.015(2) -0.0011(17) 0.0068(15) 0.0028(11)
C15A 0.062(3) 0.0188(10) 0.0181(18) -0.0022(13) 0.0045(15) 0.0076(14)
C16A 0.089(4) 0.0147(15) 0.0158(15) -0.0004(12) -0.0121(17) 0.0004(19)
C17A 0.077(3) 0.012(2) 0.0232(12) 0.0040(17) -0.0123(17) -0.0047(16)
C18A 0.0507(13) 0.0141(15) 0.0173(15) 0.0030(14) -0.0021(9) -0.0038(10)
F2B 0.091(4) 0.040(2) 0.034(2) -0.0184(18) 0.002(2) -0.016(2)
C13B 0.0381(12) 0.0148(13) 0.0206(15) 0.0015(13) 0.0075(11) 0.0000(9)
C14B 0.0453(19) 0.0203(10) 0.015(2) -0.0011(17) 0.0068(15) 0.0028(11)
C15B 0.062(3) 0.0188(10) 0.0181(18) -0.0022(13) 0.0045(15) 0.0076(14)
C16B 0.089(4) 0.0147(15) 0.0158(15) -0.0004(12) -0.0121(17) 0.0004(19)
C17B 0.077(3) 0.012(2) 0.0232(12) 0.0040(17) -0.0123(17) -0.0047(16)
C18B 0.0507(13) 0.0141(15) 0.0173(15) 0.0030(14) -0.0021(9) -0.0038(10)
C19 0.0223(9) 0.0177(8) 0.0274(9) -0.0016(7) -0.0008(7) 0.0035(7)
C20 0.0233(9) 0.0181(8) 0.0280(9) -0.0030(7) -0.0016(7) 0.0044(7)
C21 0.0237(9) 0.0176(8) 0.0364(10) -0.0055(7) -0.0022(8) 0.0038(7)
C22 0.0304(10) 0.0234(9) 0.0340(10) -0.0100(8) 0.0008(8) 0.0031(7)
C23 0.0272(10) 0.0265(9) 0.0257(9) -0.0046(7) 0.0010(7) 0.0025(7)
C24 0.0446(12) 0.0225(9) 0.0282(10) 0.0021(8) -0.0053(9) 0.0018(8)

loop_
_atom_type_symbol
_atom_type_description
_atom_type_scat_dispersion_real
_atom_type_scat_dispersion_imag
_atom_type_scat_source
C C 0.0033 0.0016 'International Tables Vol C Tables 4.2.6.8 and 6.1.1.4'
H H 0.0000 0.0000 'International Tables Vol C Tables 4.2.6.8 and 6.1.1.4'
F F 0.0171 0.0103 'International Tables Vol C Tables 4.2.6.8 and 6.1.1.4'
N N 0.0061 0.0033 'International Tables Vol C Tables 4.2.6.8 and 6.1.1.4'
O O 0.0106 0.0060 'International Tables Vol C Tables 4.2.6.8 and 6.1.1.4'

loop_
_geom_angle_atom_site_label_1
_geom_angle_atom_site_label_2
_geom_angle_atom_site_label_3
_geom_angle
C3 N1 C4 113.32(15)
C3 N1 C19 121.79(15)
C4 N1 C19 124.62(16)
C20 N2 C24 116.89(15)
C21 N2 C20 123.34(15)
C21 N2 C24 119.77(15)
C2 C1 H1A 112.5
C2 C1 H1B 112.4
C12A C1 H1A 112.5
C12A C1 C2 105.53(14)
C12B C1 H1B 112.4
C12B C1 C2 105.53(14)
C12B C1 C13B 103.7(8)
C13A C1 H1A 112.5
C13A C1 C2 105.3(3)
C13A C1 C12A 108.1(4)
C13B C1 H1B 112.4
C13B C1 C2 109.8(7)
C1 C2 H2 110.8
C3 C2 C1 109.13(14)
C3 C2 H2 110.8
C3 C2 C5 105.11(15)
C5 C2 C1 110.18(14)
C5 C2 H2 110.8
O1 C3 N1 123.86(16)
O1 C3 C2 127.75(18)
N1 C3 C2 108.31(15)
O2 C4 N1 124.30(17)
O2 C4 C5 127.67(17)
N1 C4 C5 108.01(16)
C2 C5 H5 110.6
C2 C5 C6 109.77(15)
C4 C5 C2 105.12(14)
C4 C5 H5 110.6
C4 C5 C6 110.01(15)
C6 C5 H5 110.6
C5 C6 H6A 112.4
C5 C6 H6B 112.4
C7A C6 C5 106.99(15)
C7A C6 H6A 112.4
C7A C6 C18A 108.3(4)
C7B C6 C5 106.99(15)
C7B C6 H6B 112.4
C18A C6 C5 104.0(4)
C18A C6 H6A 112.4
C18B C6 C5 108.4(8)
C18B C6 H6B 112.4
C18B C6 C7B 103.7(8)
C8A C7A C6 126.00(18)
C8A C7A C12A 120.23(18)
C12A C7A C6 113.73(15)
C7A C8A H8A 121.1
C9A C8A C7A 117.84(19)
C9A C8A H8A 121.1
F1A C9A C8A 118.8(2)
F1A C9A C10A 119.09(19)
C10A C9A C8A 122.11(17)
C9A C10A H10A 119.7
C9A C10A C11A 120.62(18)
C11A C10A H10A 119.7
C10A C11A H11A 120.9
C12A C11A C10A 118.15(19)
C12A C11A H11A 120.9
C7A C12A C1 113.37(16)
C11A C12A C1 125.58(17)
C11A C12A C7A 121.04(17)
C8B C7B C6 126.00(18)
C8B C7B C12B 120.23(18)
C12B C7B C6 113.73(15)
C7B C8B H8B 121.1
C9B C8B C7B 117.84(19)
C9B C8B H8B 121.1
C8B C9B H9B 118.9
C10B C9B C8B 122.11(17)
C10B C9B H9B 118.9
F1B C10B C9B 121.4(3)
F1B C10B C11B 117.9(3)
C9B C10B C11B 120.62(18)
C10B C11B H11B 120.9
C12B C11B C10B 118.15(19)
C12B C11B H11B 120.9
C7B C12B C1 113.37(16)
C11B C12B C1 125.58(17)
C11B C12B C7B 121.04(17)
C14A C13A C1 121.2(6)
C14A C13A C18A 124.6(3)
C18A C13A C1 114.2(6)
C13A C14A H14A 122.1
C15A C14A C13A 115.7(3)
C15A C14A H14A 122.1
F2A C15A C14A 118.6(4)
C16A C15A F2A 118.6(3)
C16A C15A C14A 122.9(3)
C15A C16A H16A 119.8
C15A C16A C17A 120.4(4)
C17A C16A H16A 119.8
C16A C17A H17A 120.4
C18A C17A C16A 119.3(4)
C18A C17A H17A 120.4
C13A C18A C6 112.8(6)
C13A C18A C17A 117.1(3)
C17A C18A C6 130.1(6)
C14B C13B C1 134.8(13)
C18B C13B C1 112.4(13)
C18B C13B C14B 112.6(5)
C13B C14B H14B 118.7
C15B C14B C13B 122.6(6)
C15B C14B H14B 118.7
C14B C15B H15B 119.7
C16B C15B C14B 120.6(6)
C16B C15B H15B 119.7
F2B C16B C15B 122.1(10)
F2B C16B C17B 118.1(10)
C15B C16B C17B 119.7(6)
C16B C17B H17B 121.2
C18B C17B C16B 117.6(6)
C18B C17B H17B 121.2
C13B C18B C6 114.9(13)
C17B C18B C6 117.8(12)
C17B C18B C13B 126.9(5)
N1 C19 C20 116.24(15)
C23 C19 N1 120.87(16)
C23 C19 C20 122.89(16)
O3 C20 N2 120.69(16)
O3 C20 C19 125.70(16)
N2 C20 C19 113.61(15)
N2 C21 H21 119.1
C22 C21 N2 121.82(16)
C22 C21 H21 119.1
C21 C22 H22 120.8
C21 C22 C23 118.43(17)
C23 C22 H22 120.8
C19 C23 C22 119.90(17)
C19 C23 H23 120.1
C22 C23 H23 120.1
N2 C24 H24A 109.5
N2 C24 H24B 109.5
N2 C24 H24C 109.5
H24A C24 H24B 109.5
H24A C24 H24C 109.5
H24B C24 H24C 109.5

loop_
_geom_bond_atom_site_label_1
_geom_bond_atom_site_label_2
_geom_bond_distance
O1 C3 1.207(2)
O2 C4 1.201(2)
O3 C20 1.231(2)
N1 C3 1.390(2)
N1 C4 1.395(2)
N1 C19 1.430(2)
N2 C20 1.397(2)
N2 C21 1.360(2)
N2 C24 1.466(2)
C1 H1A 1.0000
C1 H1B 1.0000
C1 C2 1.563(3)
C1 C12A 1.518(2)
C1 C12B 1.518(2)
C1 C13A 1.509(3)
C1 C13B 1.532(4)
C2 H2 1.0000
C2 C3 1.513(2)
C2 C5 1.535(3)
C4 C5 1.517(3)
C5 H5 1.0000
C5 C6 1.564(2)
C6 H6A 1.0000
C6 H6B 1.0000
C6 C7A 1.516(3)
C6 C7B 1.516(3)
C6 C18A 1.523(3)
C6 C18B 1.503(4)
F1A C9A 1.352(2)
C7A C8A 1.387(2)
C7A C12A 1.393(3)
C8A H8A 0.9500
C8A C9A 1.386(3)
C9A C10A 1.362(3)
C10A H10A 0.9500
C10A C11A 1.388(3)
C11A H11A 0.9500
C11A C12A 1.386(3)
F1B C10B 1.315(4)
C7B C8B 1.387(2)
C7B C12B 1.393(3)
C8B H8B 0.9500
C8B C9B 1.386(3)
C9B H9B 0.9500
C9B C10B 1.362(3)
C10B C11B 1.388(3)
C11B H11B 0.9500
C11B C12B 1.386(3)
F2A C15A 1.369(4)
C13A C14A 1.389(5)
C13A C18A 1.398(5)
C14A H14A 0.9500
C14A C15A 1.379(5)
C15A C16A 1.366(5)
C16A H16A 0.9500
C16A C17A 1.405(5)
C17A H17A 0.9500
C17A C18A 1.399(5)
F2B C16B 1.368(8)
C13B C14B 1.419(8)
C13B C18B 1.387(9)
C14B H14B 0.9500
C14B C15B 1.387(8)
C15B H15B 0.9500
C15B C16B 1.371(8)
C16B C17B 1.386(9)
C17B H17B 0.9500
C17B C18B 1.373(9)
C19 C20 1.442(2)
C19 C23 1.356(3)
C21 H21 0.9500
C21 C22 1.353(3)
C22 H22 0.9500
C22 C23 1.408(3)
C23 H23 0.9500
C24 H24A 0.9800
C24 H24B 0.9800
C24 H24C 0.9800

loop_
_geom_torsion_atom_site_label_1
_geom_torsion_atom_site_label_2
_geom_torsion_atom_site_label_3
_geom_torsion_atom_site_label_4
_geom_torsion
O2 C4 C5 C2 -175.56(19)
O2 C4 C5 C6 -57.4(3)
N1 C4 C5 C2 2.66(19)
N1 C4 C5 C6 120.78(16)
N1 C19 C20 O3 1.8(3)
N1 C19 C20 N2 -178.09(15)
N1 C19 C23 C22 178.83(17)
N2 C21 C22 C23 0.5(3)
C1 C2 C3 O1 62.0(2)
C1 C2 C3 N1 -114.73(16)
C1 C2 C5 C4 113.83(15)
C1 C2 C5 C6 -4.45(18)
C1 C13A C14A C15A -178.1(5)
C1 C13A C18A C6 -1.3(5)
C1 C13A C18A C17A 179.0(6)
C1 C13B C14B C15B 173.7(15)
C1 C13B C18B C6 -1.4(11)
C1 C13B C18B C17B -173.9(13)
C2 C1 C12A C7A -58.38(19)
C2 C1 C12A C11A 122.61(19)
C2 C1 C12B C7B -58.38(19)
C2 C1 C12B C11B 122.61(19)
C2 C1 C13A C14A -120.7(4)
C2 C1 C13A C18A 60.2(4)
C2 C1 C13B C14B -117.4(13)
C2 C1 C13B C18B 56.9(9)
C2 C5 C6 C7A -53.54(18)
C2 C5 C6 C7B -53.54(18)
C2 C5 C6 C18A 61.0(4)
C2 C5 C6 C18B 57.7(8)
C3 N1 C4 O2 177.75(18)
C3 N1 C4 C5 -0.5(2)
C3 N1 C19 C20 72.8(2)
C3 N1 C19 C23 -106.1(2)
C3 C2 C5 C4 -3.62(18)
C3 C2 C5 C6 -121.89(15)
C4 N1 C3 O1 -178.80(17)
C4 N1 C3 C2 -1.9(2)
C4 N1 C19 C20 -113.58(19)
C4 N1 C19 C23 67.4(2)
C4 C5 C6 C7A -168.74(14)
C4 C5 C6 C7B -168.74(14)
C4 C5 C6 C18A -54.2(4)
C4 C5 C6 C18B -57.5(8)
C5 C2 C3 O1 -179.80(18)
C5 C2 C3 N1 3.42(18)
C5 C6 C7A C8A -122.75(19)
C5 C6 C7A C12A 59.38(19)
C5 C6 C7B C8B -122.75(19)
C5 C6 C7B C12B 59.38(19)
C5 C6 C18A C13A -59.9(4)
C5 C6 C18A C17A 119.8(6)
C5 C6 C18B C13B -56.5(10)
C5 C6 C18B C17B 116.7(9)
C6 C7A C8A C9A -176.98(17)
C6 C7A C12A C1 -1.6(2)
C6 C7A C12A C11A 177.51(16)
C6 C7B C8B C9B -176.98(17)
C6 C7B C12B C1 -1.6(2)
C6 C7B C12B C11B 177.51(16)
F1A C9A C10A C11A -179.18(18)
C7A C6 C18A C13A 53.7(5)
C7A C6 C18A C17A -126.6(5)
C7A C8A C9A F1A 178.22(18)
C7A C8A C9A C10A -0.1(3)
C8A C7A C12A C1 -179.57(16)
C8A C7A C12A C11A -0.5(3)
C8A C9A C10A C11A -0.9(3)
C9A C10A C11A C12A 1.1(3)
C10A C11A C12A C1 178.50(17)
C10A C11A C12A C7A -0.4(3)
C12A C1 C2 C3 174.71(15)
C12A C1 C2 C5 59.78(18)
C12A C1 C13A C14A 126.9(4)
C12A C1 C13A C18A -52.3(4)
C12A C7A C8A C9A 0.8(3)
F1B C10B C11B C12B -175.2(3)
C7B C6 C18B C13B 56.9(10)
C7B C6 C18B C17B -129.9(9)
C7B C8B C9B C10B -0.1(3)
C8B C7B C12B C1 -179.57(16)
C8B C7B C12B C11B -0.5(3)
C8B C9B C10B F1B 175.3(3)
C8B C9B C10B C11B -0.9(3)
C9B C10B C11B C12B 1.1(3)
C10B C11B C12B C1 178.50(17)
C10B C11B C12B C7B -0.4(3)
C12B C1 C2 C3 174.71(15)
C12B C1 C2 C5 59.78(18)
C12B C1 C13B C14B 130.2(13)
C12B C1 C13B C18B -55.5(8)
C12B C7B C8B C9B 0.8(3)
F2A C15A C16A C17A 179.5(3)
C13A C1 C2 C3 60.4(4)
C13A C1 C2 C5 -54.5(4)
C13A C1 C12A C7A 53.9(4)
C13A C1 C12A C11A -125.1(4)
C13A C14A C15A F2A 179.4(3)
C13A C14A C15A C16A -0.6(4)
C14A C13A C18A C6 179.6(6)
C14A C13A C18A C17A -0.2(6)
C14A C15A C16A C17A -0.6(5)
C15A C16A C17A C18A 1.4(5)
C16A C17A C18A C6 179.3(7)
C16A C17A C18A C13A -1.0(6)
C18A C6 C7A C8A 125.7(4)
C18A C6 C7A C12A -52.2(4)
C18A C13A C14A C15A 1.0(5)
F2B C16B C17B C18B -179.2(7)
C13B C1 C2 C3 63.5(8)
C13B C1 C2 C5 -51.5(8)
C13B C1 C12B C7B 57.1(7)
C13B C1 C12B C11B -121.9(7)
C13B C14B C15B C16B 0.3(6)
C14B C13B C18B C6 174.3(13)
C14B C13B C18B C17B 1.8(12)
C14B C15B C16B F2B -179.7(4)
C14B C15B C16B C17B -1.0(9)
C15B C16B C17B C18B 2.0(11)
C16B C17B C18B C6 -174.8(14)
C16B C17B C18B C13B -2.5(13)
C18B C6 C7B C8B 122.8(8)
C18B C6 C7B C12B -55.1(8)
C18B C13B C14B C15B -0.6(8)
C19 N1 C3 O1 -4.6(3)
C19 N1 C3 C2 172.36(15)
C19 N1 C4 O2 3.7(3)
C19 N1 C4 C5 -174.60(15)
C20 N2 C21 C22 0.3(3)
C20 C19 C23 C22 -0.1(3)
C21 N2 C20 O3 179.13(17)
C21 N2 C20 C19 -1.0(2)
C21 C22 C23 C19 -0.6(3)
C23 C19 C20 O3 -179.26(19)
C23 C19 C20 N2 0.9(3)
C24 N2 C20 O3 -0.1(3)
C24 N2 C20 C19 179.74(16)
C24 N2 C21 C22 179.56(18)
